data_2002475
loop_
_publ_author_name
'Mueller-Buschbaum, Hk'
'Vogt, R'

_publ_section_title
;
Neue Verbindungen vom Typ M3 Ln10 O18 (M= Ba + Ca; Ln= Sc + Yb, Ho + Y,
La + Y). Ein Beitrag zur Besetzung von Oktaedergeruest und
Tunnelstruktur.
;
_journal_name_full
;
Zeitschrift fuer Anorganische und Allgemeine Chemie
;
_journal_page_first 89
_journal_page_last 95
_journal_paper_doi 10.1002/zaac.19905890110
_journal_volume 589
_journal_year 1990
_chemical_formula_structural 'Ba Ca2 Ho5 Y5 O18'
_chemical_formula_sum 'Ba Ca2 Ho5 O18 Y5'
_chemical_name_systematic
;
Barium dicalcium pentaholmium pentayttrium oxide
;
_space_group_IT_number 173
_symmetry_cell_setting hexagonal
_symmetry_Int_Tables_number 173
_symmetry_space_group_name_Hall 'P 6c'
_symmetry_space_group_name_H-M 'P 63'
_cell_angle_alpha 90
_cell_angle_beta 90
_cell_angle_gamma 120
_cell_formula_units_Z 2
_cell_length_a 17.7645(27)
_cell_length_b 17.7645(27)
_cell_length_c 3.3768(4)
_cell_volume 922.9
_refine_ls_R_factor_all 0.091
_cod_database_code 2002475

loop_
_symmetry_equiv_pos_as_xyz
x,y,z
-y,x-y,z
y-x,-x,z
-x,-y,1/2+z
y,y-x,1/2+z
x-y,x,1/2+z

loop_
_atom_site_label
_atom_site_type_symbol
_atom_site_symmetry_multiplicity
_atom_site_Wyckoff_symbol
_atom_site_fract_x
_atom_site_fract_y
_atom_site_fract_z
_atom_site_occupancy
_atom_site_attached_hydrogens
_atom_site_calc_flag
Ba1 Ba2+ 2 a 0. 0. 0.2503(137) 0.25 0 d
Ba2 Ba2+ 2 a 0. 0. 0.0279(112) 0.25 0 d
Ba3 Ba2+ 2 b 0.3333 0.6667 0.1750(57) 0.5 0 d
Ca1 Ca2+ 6 c 0.3400(5) 0.0076(5) 0.75 0.6667 0 d
Ho1 Ho3+ 6 c 0.3400(5) 0.0076(5) 0.75 0.3333 0 d
Ho2 Ho3+ 6 c 0.1201(2) 0.8894(2) 0.256(5) 0.4444 0 d
Y1 Y3+ 6 c 0.1201(2) 0.8894(2) 0.256(5) 0.5556 0 d
Ho3 Ho3+ 6 c 0.4486(3) 0.5526(3) 0.2586(53) 0.4444 0 d
Y2 Y3+ 6 c 0.4486(3) 0.5526(3) 0.2586(53) 0.5556 0 d
Ho4 Ho3+ 6 c 0.7782(2) 0.2123(2) 0.2258(48) 0.4444 0 d
Y3 Y3+ 6 c 0.7782(2) 0.2123(2) 0.2258(48) 0.5556 0 d
O1 O2- 6 c 0.168(4) 0.145(4) 0.253(15) 1. 0 d
O2 O2- 6 c 0.512(3) 0.817(3) 0.265(15) 1. 0 d
O3 O2- 6 c 0.821(2) 0.460(2) 0.269(13) 1. 0 d
O4 O2- 6 c 0.304(3) 0.091(3) 0.254(14) 1. 0 d
O5 O2- 6 c 0.644(2) 0.753(2) 0.208(11) 1. 0 d
O6 O2- 6 c 0.975(3) 0.416(3) 0.269(14) 1. 0 d

loop_
_atom_type_symbol
_atom_type_oxidation_number
Ba2+ 2.000
Ca2+ 2.000
Ho3+ 3.000
Y3+ 3.000
O2- -2.000
